data_2229274
loop_
_publ_author_name
'Zhang, You-Ming'
'Cao, Cheng'
'Lu, Yan-Yun'
'Zhang, Qin-Sheng'
'Wei, Tai-Bao'

_publ_section_title
;
 1,3,5,7-Tetrabromoadamantane
;
_journal_coeditor_code XU5115
_journal_issue 2
_journal_name_full 'Acta Crystallographica Section E'
_journal_page_first o286
_journal_paper_doi 10.1107/S1600536810054474
_journal_volume 67
_journal_year 2011
_chemical_formula_iupac 'C10 H12 Br4'
_chemical_formula_moiety 'C10 H12 Br4'
_chemical_formula_sum 'C10 H12 Br4'
_chemical_formula_weight 451.84
_chemical_name_systematic
;
1,3,5,7-Tetrabromoadamantane
;
_space_group_IT_number 14
_symmetry_cell_setting monoclinic
_symmetry_space_group_name_Hall '-P 2yn'
_symmetry_space_group_name_H-M 'P 1 21/n 1'
_atom_sites_solution_hydrogens geom
_atom_sites_solution_primary direct
_atom_sites_solution_secondary difmap
_audit_creation_method SHELXL-97
_cell_angle_alpha 90.00
_cell_angle_beta 98.529(2)
_cell_angle_gamma 90.00
_cell_formula_units_Z 4
_cell_length_a 11.7669(4)
_cell_length_b 9.0612(3)
_cell_length_c 12.1493(4)
_cell_measurement_reflns_used 2005
_cell_measurement_temperature 296(2)
_cell_measurement_theta_max 25.88
_cell_measurement_theta_min 2.61
_cell_volume 1281.06(7)
_computing_cell_refinement 'SAINT (Bruker, 2007)'
_computing_data_collection 'APEX2 (Bruker, 2007)'
_computing_data_reduction 'SAINT (Bruker, 2007)'
_computing_molecular_graphics 'SHELXTL (Sheldrick, 2008)'
_computing_publication_material 'SHELXTL (Sheldrick, 2008)'
_computing_structure_refinement 'SHELXTL (Sheldrick, 2008)'
_computing_structure_solution 'SHELXTL (Sheldrick, 2008)'
_diffrn_ambient_temperature 296(2)
_diffrn_measured_fraction_theta_full 0.999
_diffrn_measured_fraction_theta_max 0.999
_diffrn_measurement_device_type 'Bruker APEXII CCD'
_diffrn_measurement_method '\f and \w'
_diffrn_radiation_monochromator graphite
_diffrn_radiation_source 'fine-focus sealed tube'
_diffrn_radiation_type MoK\a
_diffrn_radiation_wavelength 0.71073
_diffrn_reflns_av_R_equivalents 0.0468
_diffrn_reflns_av_sigmaI/netI 0.0464
_diffrn_reflns_limit_h_max 14
_diffrn_reflns_limit_h_min -13
_diffrn_reflns_limit_k_max 9
_diffrn_reflns_limit_k_min -11
_diffrn_reflns_limit_l_max 14
_diffrn_reflns_limit_l_min -14
_diffrn_reflns_number 7087
_diffrn_reflns_theta_full 25.99
_diffrn_reflns_theta_max 25.99
_diffrn_reflns_theta_min 2.25
_exptl_absorpt_coefficient_mu 12.528
_exptl_absorpt_correction_T_max 0.1530
_exptl_absorpt_correction_T_min 0.0967
_exptl_absorpt_correction_type multi-scan
_exptl_absorpt_process_details '(SADABS; Sheldrick, 2000)'
_exptl_crystal_colour colourless
_exptl_crystal_density_diffrn 2.343
_exptl_crystal_density_method 'not measured'
_exptl_crystal_description block
_exptl_crystal_F_000 848
_exptl_crystal_size_max 0.35
_exptl_crystal_size_mid 0.32
_exptl_crystal_size_min 0.24
_refine_diff_density_max 0.702
_refine_diff_density_min -0.671
_refine_ls_extinction_method none
_refine_ls_goodness_of_fit_ref 1.011
_refine_ls_hydrogen_treatment constr
_refine_ls_matrix_type full
_refine_ls_number_parameters 127
_refine_ls_number_reflns 2511
_refine_ls_number_restraints 0
_refine_ls_restrained_S_all 1.011
_refine_ls_R_factor_all 0.0515
_refine_ls_R_factor_gt 0.0333
_refine_ls_shift/su_max 0.001
_refine_ls_shift/su_mean 0.000
_refine_ls_structure_factor_coef Fsqd
_refine_ls_weighting_details 'calc w=1/[\s^2^(Fo^2^)+(0.0333P)^2^+0.4190P] where P=(Fo^2^+2Fc^2^)/3'
_refine_ls_weighting_scheme calc
_refine_ls_wR_factor_gt 0.0705
_refine_ls_wR_factor_ref 0.0766
_reflns_number_gt 1892
_reflns_number_total 2511
_reflns_threshold_expression I>2sigma(I)
_cod_data_source_file xu5115.cif
_cod_data_source_block I
_cod_original_sg_symbol_H-M 'P 21/n'
_cod_database_code 2229274
_cod_database_fobs_code 2229274

loop_
_symmetry_equiv_pos_as_xyz
'x, y, z'
'-x+1/2, y+1/2, -z+1/2'
'-x, -y, -z'
'x-1/2, -y-1/2, z-1/2'

loop_
_atom_site_type_symbol
_atom_site_label
_atom_site_fract_x
_atom_site_fract_y
_atom_site_fract_z
_atom_site_U_iso_or_equiv
_atom_site_adp_type
_atom_site_calc_flag
_atom_site_refinement_flags
_atom_site_occupancy
_atom_site_disorder_assembly
_atom_site_disorder_group
Br Br1 1.09687(5) 0.62981(5) 0.32537(5) 0.05014(17) Uani d . 1 . .
Br Br2 1.16582(4) 0.01485(5) 0.39605(5) 0.05204(18) Uani d . 1 . .
Br Br3 0.71851(4) 0.26097(6) 0.35978(5) 0.05166(17) Uani d . 1 . .
Br Br4 0.94466(5) 0.22452(6) -0.02140(4) 0.04818(16) Uani d . 1 . .
C C1 1.0321(4) 0.4324(5) 0.2896(4) 0.0313(10) Uani d . 1 . .
C C2 1.1152(4) 0.3177(5) 0.3482(4) 0.0366(11) Uani d . 1 . .
H H2A 1.1892 0.3251 0.3226 0.044 Uiso calc R 1 . .
H H2B 1.1262 0.3336 0.4280 0.044 Uiso calc R 1 . .
C C3 1.0625(3) 0.1664(4) 0.3203(4) 0.0311(10) Uani d . 1 . .
C C4 0.9471(4) 0.1532(5) 0.3643(4) 0.0365(11) Uani d . 1 . .
H H4A 0.9144 0.0558 0.3487 0.044 Uiso calc R 1 . .
H H4B 0.9576 0.1691 0.4441 0.044 Uiso calc R 1 . .
C C5 0.8681(4) 0.2707(5) 0.3050(4) 0.0335(10) Uani d . 1 . .
C C6 0.9174(4) 0.4244(5) 0.3321(4) 0.0352(11) Uani d . 1 . .
H H6A 0.8656 0.4991 0.2963 0.042 Uiso calc R 1 . .
H H6B 0.9279 0.4411 0.4118 0.042 Uiso calc R 1 . .
C C7 0.8488(3) 0.2456(5) 0.1789(4) 0.0341(11) Uani d . 1 . .
H H7A 0.8154 0.1490 0.1614 0.041 Uiso calc R 1 . .
H H7B 0.7971 0.3198 0.1422 0.041 Uiso calc R 1 . .
C C8 0.9661(4) 0.2567(4) 0.1403(4) 0.0312(10) Uani d . 1 . .
C C9 1.0165(4) 0.4106(5) 0.1642(4) 0.0329(10) Uani d . 1 . .
H H9A 1.0899 0.4188 0.1373 0.039 Uiso calc R 1 . .
H H9B 0.9650 0.4848 0.1274 0.039 Uiso calc R 1 . .
C C10 1.0470(4) 0.1384(4) 0.1955(4) 0.0351(11) Uani d . 1 . .
H H10A 1.1204 0.1438 0.1685 0.042 Uiso calc R 1 . .
H H10B 1.0145 0.0411 0.1787 0.042 Uiso calc R 1 . .

loop_
_atom_site_aniso_label
_atom_site_aniso_U_11
_atom_site_aniso_U_22
_atom_site_aniso_U_33
_atom_site_aniso_U_12
_atom_site_aniso_U_13
_atom_site_aniso_U_23
Br1 0.0643(4) 0.0367(3) 0.0492(3) -0.0179(2) 0.0078(3) -0.0076(2)
Br2 0.0501(3) 0.0462(3) 0.0589(4) 0.0088(2) 0.0049(3) 0.0190(3)
Br3 0.0371(3) 0.0639(3) 0.0582(4) -0.0055(2) 0.0214(3) -0.0025(3)
Br4 0.0573(3) 0.0577(3) 0.0292(3) -0.0008(2) 0.0054(2) -0.0053(2)
C1 0.033(2) 0.026(2) 0.035(3) -0.0085(18) 0.005(2) -0.004(2)
C2 0.031(2) 0.046(3) 0.032(3) -0.006(2) 0.002(2) -0.001(2)
C3 0.030(2) 0.028(2) 0.034(3) 0.0008(18) 0.002(2) 0.007(2)
C4 0.043(3) 0.039(3) 0.029(3) -0.007(2) 0.009(2) 0.003(2)
C5 0.030(2) 0.036(2) 0.036(3) -0.0030(19) 0.012(2) -0.002(2)
C6 0.042(3) 0.032(2) 0.032(3) 0.000(2) 0.005(2) -0.007(2)
C7 0.029(2) 0.037(2) 0.036(3) -0.0058(19) 0.006(2) -0.001(2)
C8 0.038(2) 0.034(2) 0.020(2) -0.0029(19) -0.001(2) -0.0001(19)
C9 0.036(2) 0.034(2) 0.028(2) -0.0040(19) 0.005(2) 0.003(2)
C10 0.037(2) 0.031(2) 0.039(3) -0.0036(19) 0.010(2) -0.004(2)

loop_
_atom_type_symbol
_atom_type_description
_atom_type_scat_dispersion_real
_atom_type_scat_dispersion_imag
_atom_type_scat_source
C C 0.0033 0.0016 'International Tables Vol C Tables 4.2.6.8 and 6.1.1.4'
H H 0.0000 0.0000 'International Tables Vol C Tables 4.2.6.8 and 6.1.1.4'
Br Br -0.2901 2.4595 'International Tables Vol C Tables 4.2.6.8 and 6.1.1.4'

loop_
_geom_angle_atom_site_label_1
_geom_angle_atom_site_label_2
_geom_angle_atom_site_label_3
_geom_angle_site_symmetry_1
_geom_angle_site_symmetry_3
_geom_angle
_geom_angle_publ_flag
C6 C1 C9 . . 110.7(4) ?
C6 C1 C2 . . 110.4(4) ?
C9 C1 C2 . . 110.6(3) ?
C6 C1 Br1 . . 107.6(3) ?
C9 C1 Br1 . . 109.0(3) ?
C2 C1 Br1 . . 108.4(3) ?
C3 C2 C1 . . 107.3(3) ?
C3 C2 H2A . . 110.3 ?
C1 C2 H2A . . 110.3 ?
C3 C2 H2B . . 110.3 ?
C1 C2 H2B . . 110.3 ?
H2A C2 H2B . . 108.5 ?
C2 C3 C10 . . 110.9(4) ?
C2 C3 C4 . . 110.1(3) ?
C10 C3 C4 . . 110.6(4) ?
C2 C3 Br2 . . 108.7(3) ?
C10 C3 Br2 . . 108.9(3) ?
C4 C3 Br2 . . 107.4(3) ?
C5 C4 C3 . . 106.9(3) ?
C5 C4 H4A . . 110.3 ?
C3 C4 H4A . . 110.3 ?
C5 C4 H4B . . 110.3 ?
C3 C4 H4B . . 110.3 ?
H4A C4 H4B . . 108.6 ?
C4 C5 C6 . . 110.5(4) ?
C4 C5 C7 . . 111.1(3) ?
C6 C5 C7 . . 110.3(4) ?
C4 C5 Br3 . . 108.8(3) ?
C6 C5 Br3 . . 107.3(3) ?
C7 C5 Br3 . . 108.9(3) ?
C1 C6 C5 . . 107.4(3) ?
C1 C6 H6A . . 110.2 ?
C5 C6 H6A . . 110.2 ?
C1 C6 H6B . . 110.2 ?
C5 C6 H6B . . 110.2 ?
H6A C6 H6B . . 108.5 ?
C8 C7 C5 . . 107.0(3) ?
C8 C7 H7A . . 110.3 ?
C5 C7 H7A . . 110.3 ?
C8 C7 H7B . . 110.3 ?
C5 C7 H7B . . 110.3 ?
H7A C7 H7B . . 108.6 ?
C10 C8 C7 . . 110.7(3) ?
C10 C8 C9 . . 111.0(3) ?
C7 C8 C9 . . 110.2(3) ?
C10 C8 Br4 . . 108.4(3) ?
C7 C8 Br4 . . 108.1(3) ?
C9 C8 Br4 . . 108.3(3) ?
C1 C9 C8 . . 107.2(3) ?
C1 C9 H9A . . 110.3 ?
C8 C9 H9A . . 110.3 ?
C1 C9 H9B . . 110.3 ?
C8 C9 H9B . . 110.3 ?
H9A C9 H9B . . 108.5 ?
C8 C10 C3 . . 107.3(3) ?
C8 C10 H10A . . 110.3 ?
C3 C10 H10A . . 110.3 ?
C8 C10 H10B . . 110.3 ?
C3 C10 H10B . . 110.3 ?
H10A C10 H10B . . 108.5 ?

loop_
_geom_bond_atom_site_label_1
_geom_bond_atom_site_label_2
_geom_bond_site_symmetry_2
_geom_bond_distance
_geom_bond_publ_flag
Br1 C1 . 1.967(4) ?
Br2 C3 . 1.969(4) ?
Br3 C5 . 1.974(4) ?
Br4 C8 . 1.964(4) ?
C1 C6 . 1.517(5) ?
C1 C9 . 1.520(6) ?
C1 C2 . 1.529(6) ?
C2 C3 . 1.522(6) ?
C2 H2A . 0.9700 ?
C2 H2B . 0.9700 ?
C3 C10 . 1.522(6) ?
C3 C4 . 1.537(6) ?
C4 C5 . 1.522(6) ?
C4 H4A . 0.9700 ?
C4 H4B . 0.9700 ?
C5 C6 . 1.526(6) ?
C5 C7 . 1.532(6) ?
C6 H6A . 0.9700 ?
C6 H6B . 0.9700 ?
C7 C8 . 1.525(6) ?
C7 H7A . 0.9700 ?
C7 H7B . 0.9700 ?
C8 C10 . 1.522(6) ?
C8 C9 . 1.527(6) ?
C9 H9A . 0.9700 ?
C9 H9B . 0.9700 ?
C10 H10A . 0.9700 ?
C10 H10B . 0.9700 ?

loop_
_geom_torsion_atom_site_label_1
_geom_torsion_atom_site_label_2
_geom_torsion_atom_site_label_3
_geom_torsion_atom_site_label_4
_geom_torsion_site_symmetry_1
_geom_torsion_site_symmetry_2
_geom_torsion_site_symmetry_3
_geom_torsion_site_symmetry_4
_geom_torsion
_geom_torsion_publ_flag
C6 C1 C2 C3 . . . . 61.7(5) ?
C9 C1 C2 C3 . . . . -61.2(4) ?
Br1 C1 C2 C3 . . . . 179.3(3) ?
C1 C2 C3 C10 . . . . 61.1(4) ?
C1 C2 C3 C4 . . . . -61.7(5) ?
C1 C2 C3 Br2 . . . . -179.2(3) ?
C2 C3 C4 C5 . . . . 61.8(5) ?
C10 C3 C4 C5 . . . . -61.2(4) ?
Br2 C3 C4 C5 . . . . -179.9(3) ?
C3 C4 C5 C6 . . . . -61.7(4) ?
C3 C4 C5 C7 . . . . 61.0(4) ?
C3 C4 C5 Br3 . . . . -179.2(3) ?
C9 C1 C6 C5 . . . . 61.4(5) ?
C2 C1 C6 C5 . . . . -61.4(5) ?
Br1 C1 C6 C5 . . . . -179.6(3) ?
C4 C5 C6 C1 . . . . 61.8(5) ?
C7 C5 C6 C1 . . . . -61.3(4) ?
Br3 C5 C6 C1 . . . . -179.7(3) ?
C4 C5 C7 C8 . . . . -61.2(4) ?
C6 C5 C7 C8 . . . . 61.6(4) ?
Br3 C5 C7 C8 . . . . 179.0(3) ?
C5 C7 C8 C10 . . . . 61.3(4) ?
C5 C7 C8 C9 . . . . -61.9(4) ?
C5 C7 C8 Br4 . . . . 179.8(3) ?
C6 C1 C9 C8 . . . . -61.7(4) ?
C2 C1 C9 C8 . . . . 61.1(4) ?
Br1 C1 C9 C8 . . . . -179.9(3) ?
C10 C8 C9 C1 . . . . -61.1(4) ?
C7 C8 C9 C1 . . . . 61.9(4) ?
Br4 C8 C9 C1 . . . . 180.0(3) ?
C7 C8 C10 C3 . . . . -62.0(4) ?
C9 C8 C10 C3 . . . . 60.8(4) ?
Br4 C8 C10 C3 . . . . 179.7(3) ?
C2 C3 C10 C8 . . . . -60.8(4) ?
C4 C3 C10 C8 . . . . 61.7(4) ?
Br2 C3 C10 C8 . . . . 179.5(3) ?

loop_
_cod_related_entry_id
_cod_related_entry_database
_cod_related_entry_code
1 ChemSpider 549486
